data_7117929
loop_
_publ_author_name
'Liang Wei'
'Chun-Jiang Wang'

_publ_section_title
;
 The catalytic asymmetric synthesis of tetrahydropyridazines via inverse
 electron-demand aza-Diels-Alder reaction of enol ethers with azoalkenes
;
_journal_name_full Chem.Commun.
_journal_page_first 15374
_journal_paper_doi 10.1039/C5cc06465A
_journal_volume 51
_journal_year 2015
_chemical_absolute_configuration unk
_chemical_formula_sum 'C19 H19 Br N2 O2'
_chemical_formula_weight 387.27
_chemical_name_systematic
; 
 ? 
;
_space_group_IT_number 19
_symmetry_cell_setting orthorhombic
_symmetry_space_group_name_Hall 'P 2ac 2ab'
_symmetry_space_group_name_H-M 'P 21 21 21'
_atom_sites_solution_hydrogens geom
_atom_sites_solution_primary direct
_atom_sites_solution_secondary difmap
_audit_creation_method SHELXL-97
_audit_update_record
;
2015-08-02 deposited with the CCDC.
2015-08-25 downloaded from the CCDC.
;
_cell_angle_alpha 90.00
_cell_angle_beta 90.00
_cell_angle_gamma 90.00
_cell_formula_units_Z 4
_cell_length_a 5.5598(9)
_cell_length_b 16.478(3)
_cell_length_c 19.769(3)
_cell_measurement_temperature 296(2)
_cell_volume 1811.1(5)
_computing_cell_refinement 'Bruker SMART'
_computing_data_collection 'Bruker SMART'
_computing_data_reduction 'Bruker SAINT'
_computing_molecular_graphics 'Bruker SHELXTL'
_computing_publication_material 'Bruker SHELXTL'
_computing_structure_refinement 'SHELXL-97 (Sheldrick, 1997)'
_computing_structure_solution 'SHELXS-97 (Sheldrick, 1990)'
_diffrn_ambient_temperature 296(2)
_diffrn_measured_fraction_theta_full 1.000
_diffrn_measured_fraction_theta_max 1.000
_diffrn_radiation_monochromator graphite
_diffrn_radiation_source 'fine-focus sealed tube'
_diffrn_radiation_type MoK\a
_diffrn_radiation_wavelength 0.71073
_diffrn_reflns_av_R_equivalents 0.0371
_diffrn_reflns_av_sigmaI/netI 0.0684
_diffrn_reflns_limit_h_max 6
_diffrn_reflns_limit_h_min -4
_diffrn_reflns_limit_k_max 20
_diffrn_reflns_limit_k_min -20
_diffrn_reflns_limit_l_max 24
_diffrn_reflns_limit_l_min -24
_diffrn_reflns_number 11942
_diffrn_reflns_theta_full 26.49
_diffrn_reflns_theta_max 26.49
_diffrn_reflns_theta_min 1.61
_exptl_absorpt_coefficient_mu 2.282
_exptl_absorpt_correction_T_max 0.5777
_exptl_absorpt_correction_T_min 0.5574
_exptl_absorpt_correction_type multi-scan
_exptl_absorpt_process_details SADABS
_exptl_crystal_density_diffrn 1.420
_exptl_crystal_density_method 'not measured'
_exptl_crystal_description block
_exptl_crystal_F_000 792
_exptl_crystal_size_max 0.29
_exptl_crystal_size_mid 0.28
_exptl_crystal_size_min 0.27
_refine_diff_density_max 0.235
_refine_diff_density_min -0.277
_refine_diff_density_rms 0.039
_refine_ls_abs_structure_details 'Flack H D (1983), Acta Cryst. A39, 876-881'
_refine_ls_abs_structure_Flack -0.010(13)
_refine_ls_extinction_method none
_refine_ls_goodness_of_fit_ref 1.020
_refine_ls_hydrogen_treatment constr
_refine_ls_matrix_type full
_refine_ls_number_parameters 218
_refine_ls_number_reflns 3733
_refine_ls_number_restraints 0
_refine_ls_restrained_S_all 1.020
_refine_ls_R_factor_all 0.0831
_refine_ls_R_factor_gt 0.0430
_refine_ls_shift/su_max 0.000
_refine_ls_shift/su_mean 0.000
_refine_ls_structure_factor_coef Fsqd
_refine_ls_weighting_details 'calc w=1/[\s^2^(Fo^2^)+(0.0213P)^2^+0.5012P] where P=(Fo^2^+2Fc^2^)/3'
_refine_ls_weighting_scheme calc
_refine_ls_wR_factor_gt 0.0961
_refine_ls_wR_factor_ref 0.1111
_reflns_number_gt 2349
_reflns_number_total 3733
_reflns_threshold_expression >2sigma(I)
_cod_data_source_file c5cc06465a2.cif
_cod_data_source_block 131231wl_0m
_cod_original_sg_symbol_H-M P2(1)2(1)2(1)
_cod_database_code 7117929

loop_
_symmetry_equiv_pos_as_xyz
'x, y, z'
'-x+1/2, -y, z+1/2'
'-x, y+1/2, -z+1/2'
'x+1/2, -y+1/2, -z'

loop_
_atom_site_label
_atom_site_type_symbol
_atom_site_fract_x
_atom_site_fract_y
_atom_site_fract_z
_atom_site_U_iso_or_equiv
_atom_site_adp_type
_atom_site_occupancy
_atom_site_symmetry_multiplicity
_atom_site_calc_flag
_atom_site_refinement_flags
_atom_site_disorder_assembly
_atom_site_disorder_group
Br1 Br 0.89933(15) 0.39400(3) 1.06196(3) 0.1240(3) Uani 1 1 d . . .
C1 C 0.7764(9) 0.3640(2) 0.97627(18) 0.0704(12) Uani 1 1 d . . .
C2 C 0.8809(8) 0.3003(2) 0.94231(18) 0.0683(10) Uani 1 1 d . . .
H2 H 1.0132 0.2735 0.9605 0.082 Uiso 1 1 calc R . .
C3 C 0.7872(7) 0.2768(2) 0.88132(17) 0.0566(10) Uani 1 1 d . . .
H3 H 0.8589 0.2342 0.8580 0.068 Uiso 1 1 calc R . .
C4 C 0.5880(6) 0.31505(17) 0.85349(15) 0.0456(8) Uani 1 1 d . . .
C5 C 0.4881(7) 0.3792(2) 0.88963(18) 0.0608(10) Uani 1 1 d . . .
H5 H 0.3550 0.4062 0.8722 0.073 Uiso 1 1 calc R . .
C6 C 0.5824(9) 0.4034(2) 0.95079(18) 0.0726(11) Uani 1 1 d . . .
H6 H 0.5137 0.4463 0.9744 0.087 Uiso 1 1 calc R . .
C7 C 0.4908(6) 0.2892(2) 0.78735(16) 0.0482(8) Uani 1 1 d . . .
C8 C 0.3548(8) 0.2503(2) 0.65614(19) 0.0664(11) Uani 1 1 d . . .
H8 H 0.2823 0.2158 0.6213 0.080 Uiso 1 1 calc R . .
C9 C 0.1634(7) 0.2816(3) 0.7029(2) 0.0732(11) Uani 1 1 d . . .
H9A H 0.0756 0.2363 0.7223 0.088 Uiso 1 1 calc R . .
H9B H 0.0506 0.3148 0.6777 0.088 Uiso 1 1 calc R . .
C10 C 0.2762(7) 0.3313(2) 0.75868(18) 0.0598(9) Uani 1 1 d . . .
H10A H 0.3239 0.3838 0.7409 0.072 Uiso 1 1 calc R . .
H10B H 0.1589 0.3403 0.7942 0.072 Uiso 1 1 calc R . .
C11 C 0.5901(13) 0.3046(3) 0.5662(2) 0.1171(19) Uani 1 1 d . . .
H11A H 0.4894 0.2728 0.5361 0.141 Uiso 1 1 calc R . .
H11B H 0.7324 0.2726 0.5760 0.141 Uiso 1 1 calc R . .
C12 C 0.660(2) 0.3747(3) 0.5327(3) 0.196(5) Uani 1 1 d . . .
H12A H 0.5199 0.4031 0.5170 0.293 Uiso 1 1 calc R . .
H12B H 0.7597 0.3607 0.4949 0.293 Uiso 1 1 calc R . .
H12C H 0.7485 0.4088 0.5632 0.293 Uiso 1 1 calc R . .
C13 C 0.6311(7) 0.1343(2) 0.66958(17) 0.0559(9) Uani 1 1 d . . .
C14 C 0.7965(6) 0.08645(19) 0.71334(17) 0.0524(9) Uani 1 1 d . . .
C15 C 0.7550(7) 0.0685(2) 0.78055(18) 0.0586(9) Uani 1 1 d . . .
H15 H 0.6187 0.0885 0.8021 0.070 Uiso 1 1 calc R . .
C16 C 0.9167(8) 0.0205(2) 0.81591(19) 0.0701(11) Uani 1 1 d . . .
H16 H 0.8870 0.0081 0.8610 0.084 Uiso 1 1 calc R . .
C17 C 1.1188(8) -0.0087(2) 0.7853(3) 0.0764(12) Uani 1 1 d . . .
H17 H 1.2287 -0.0394 0.8098 0.092 Uiso 1 1 calc R . .
C18 C 1.1590(8) 0.0071(3) 0.7190(3) 0.0758(12) Uani 1 1 d . . .
H18 H 1.2960 -0.0133 0.6980 0.091 Uiso 1 1 calc R . .
C19 C 0.9993(7) 0.0530(2) 0.6827(2) 0.0644(10) Uani 1 1 d . . .
H19 H 1.0265 0.0620 0.6369 0.077 Uiso 1 1 calc R . .
N1 N 0.6018(6) 0.22968(16) 0.75852(13) 0.0512(7) Uani 1 1 d . . .
N2 N 0.5253(5) 0.20342(17) 0.69590(13) 0.0530(7) Uani 1 1 d . . .
O1 O 0.4659(6) 0.31759(16) 0.62596(13) 0.0838(9) Uani 1 1 d . . .
O2 O 0.5886(6) 0.11344(16) 0.61212(13) 0.0790(8) Uani 1 1 d . . .

loop_
_atom_site_aniso_label
_atom_site_aniso_U_11
_atom_site_aniso_U_22
_atom_site_aniso_U_33
_atom_site_aniso_U_23
_atom_site_aniso_U_13
_atom_site_aniso_U_12
Br1 0.1876(7) 0.1061(4) 0.0783(3) -0.0367(3) -0.0441(4) 0.0336(5)
C1 0.105(3) 0.055(2) 0.051(2) -0.0072(17) -0.003(2) 0.006(2)
C2 0.085(3) 0.054(2) 0.065(2) -0.0066(17) -0.012(2) 0.010(2)
C3 0.063(3) 0.0459(19) 0.061(2) -0.0110(16) 0.0020(18) 0.0100(19)
C4 0.047(2) 0.0392(16) 0.0501(17) 0.0026(14) 0.0074(16) -0.0019(18)
C5 0.071(3) 0.050(2) 0.061(2) 0.0003(16) 0.0056(19) 0.014(2)
C6 0.097(3) 0.057(2) 0.063(2) -0.0146(18) 0.003(2) 0.017(3)
C7 0.046(2) 0.0452(18) 0.0531(18) 0.0034(15) 0.0051(16) -0.0047(17)
C8 0.072(3) 0.067(2) 0.061(2) -0.0041(19) -0.009(2) -0.003(2)
C9 0.059(3) 0.077(3) 0.083(3) -0.006(2) -0.012(2) 0.010(2)
C10 0.049(2) 0.061(2) 0.069(2) -0.0028(18) 0.0010(19) 0.0090(19)
C11 0.173(6) 0.108(4) 0.070(3) 0.004(3) 0.021(4) -0.016(4)
C12 0.393(15) 0.094(4) 0.100(4) 0.013(3) 0.106(7) 0.013(7)
C13 0.057(2) 0.056(2) 0.054(2) -0.0098(16) 0.0072(18) -0.004(2)
C14 0.053(2) 0.0431(19) 0.061(2) -0.0161(16) 0.0047(17) -0.0049(17)
C15 0.061(2) 0.054(2) 0.061(2) -0.0127(17) 0.003(2) 0.002(2)
C16 0.080(3) 0.060(2) 0.071(2) -0.0049(19) -0.010(3) -0.002(2)
C17 0.063(3) 0.054(2) 0.113(4) -0.007(2) -0.015(3) 0.005(2)
C18 0.055(3) 0.062(2) 0.111(4) -0.023(2) 0.012(3) 0.001(2)
C19 0.063(3) 0.053(2) 0.077(2) -0.0139(19) 0.014(2) -0.003(2)
N1 0.0543(18) 0.0468(15) 0.0524(15) -0.0048(12) 0.0022(15) 0.0027(16)
N2 0.0523(18) 0.0538(16) 0.0528(16) -0.0074(13) -0.0052(14) 0.0039(15)
O1 0.122(3) 0.0726(17) 0.0568(15) 0.0070(13) 0.0034(16) -0.0008(19)
O2 0.103(2) 0.0783(17) 0.0557(14) -0.0197(12) -0.0078(15) 0.0071(19)

loop_
_atom_type_symbol
_atom_type_description
_atom_type_scat_dispersion_real
_atom_type_scat_dispersion_imag
_atom_type_scat_source
C C 0.0033 0.0016 'International Tables Vol C Tables 4.2.6.8 and 6.1.1.4'
H H 0.0000 0.0000 'International Tables Vol C Tables 4.2.6.8 and 6.1.1.4'
N N 0.0061 0.0033 'International Tables Vol C Tables 4.2.6.8 and 6.1.1.4'
O O 0.0106 0.0060 'International Tables Vol C Tables 4.2.6.8 and 6.1.1.4'
Br Br -0.2901 2.4595 'International Tables Vol C Tables 4.2.6.8 and 6.1.1.4'

loop_
_geom_angle_atom_site_label_1
_geom_angle_atom_site_label_2
_geom_angle_atom_site_label_3
_geom_angle
_geom_angle_site_symmetry_1
_geom_angle_site_symmetry_3
C6 C1 C2 121.3(4) . .
C6 C1 Br1 119.7(3) . .
C2 C1 Br1 118.9(3) . .
C3 C2 C1 119.0(4) . .
C2 C3 C4 121.6(3) . .
C3 C4 C5 117.4(3) . .
C3 C4 C7 120.8(3) . .
C5 C4 C7 121.8(3) . .
C6 C5 C4 121.3(4) . .
C1 C6 C5 119.4(4) . .
N1 C7 C4 115.8(3) . .
N1 C7 C10 124.6(3) . .
C4 C7 C10 119.6(3) . .
O1 C8 N2 111.3(3) . .
O1 C8 C9 107.6(3) . .
N2 C8 C9 108.2(3) . .
C8 C9 C10 110.0(3) . .
C7 C10 C9 110.9(3) . .
O1 C11 C12 114.6(5) . .
O2 C13 N2 120.2(3) . .
O2 C13 C14 121.1(3) . .
N2 C13 C14 118.7(3) . .
C15 C14 C19 118.0(4) . .
C15 C14 C13 124.7(3) . .
C19 C14 C13 117.1(3) . .
C14 C15 C16 120.0(4) . .
C17 C16 C15 120.8(4) . .
C18 C17 C16 119.8(4) . .
C17 C18 C19 120.4(4) . .
C18 C19 C14 121.0(4) . .
C7 N1 N2 119.2(3) . .
N1 N2 C13 117.7(3) . .
N1 N2 C8 121.3(3) . .
C13 N2 C8 120.8(3) . .
C11 O1 C8 117.4(3) . .

loop_
_geom_bond_atom_site_label_1
_geom_bond_atom_site_label_2
_geom_bond_distance
_geom_bond_site_symmetry_2
Br1 C1 1.892(4) .
C1 C6 1.356(6) .
C1 C2 1.375(5) .
C2 C3 1.369(5) .
C3 C4 1.388(5) .
C4 C5 1.391(4) .
C4 C7 1.477(5) .
C5 C6 1.377(5) .
C7 N1 1.291(4) .
C7 C10 1.493(5) .
C8 O1 1.403(5) .
C8 N2 1.454(5) .
C8 C9 1.501(6) .
C9 C10 1.511(5) .
C11 O1 1.386(5) .
C11 C12 1.386(7) .
C13 O2 1.210(4) .
C13 N2 1.383(4) .
C13 C14 1.489(5) .
C14 C15 1.381(5) .
C14 C19 1.393(5) .
C15 C16 1.386(5) .
C16 C17 1.364(6) .
C17 C18 1.355(6) .
C18 C19 1.370(6) .
N1 N2 1.379(4) .

loop_
_geom_torsion_atom_site_label_1
_geom_torsion_atom_site_label_2
_geom_torsion_atom_site_label_3
_geom_torsion_atom_site_label_4
_geom_torsion
_geom_torsion_site_symmetry_1
_geom_torsion_site_symmetry_2
_geom_torsion_site_symmetry_3
_geom_torsion_site_symmetry_4
C6 C1 C2 C3 0.5(6) . . . .
Br1 C1 C2 C3 177.9(3) . . . .
C1 C2 C3 C4 -0.8(6) . . . .
C2 C3 C4 C5 0.8(5) . . . .
C2 C3 C4 C7 179.5(3) . . . .
C3 C4 C5 C6 -0.4(5) . . . .
C7 C4 C5 C6 -179.1(3) . . . .
C2 C1 C6 C5 -0.1(6) . . . .
Br1 C1 C6 C5 -177.5(3) . . . .
C4 C5 C6 C1 0.0(6) . . . .
C3 C4 C7 N1 0.4(4) . . . .
C5 C4 C7 N1 179.1(3) . . . .
C3 C4 C7 C10 179.9(3) . . . .
C5 C4 C7 C10 -1.4(5) . . . .
O1 C8 C9 C10 -63.1(4) . . . .
N2 C8 C9 C10 57.2(4) . . . .
N1 C7 C10 C9 16.1(5) . . . .
C4 C7 C10 C9 -163.4(3) . . . .
C8 C9 C10 C7 -45.5(5) . . . .
O2 C13 C14 C15 -137.1(4) . . . .
N2 C13 C14 C15 42.7(5) . . . .
O2 C13 C14 C19 38.4(5) . . . .
N2 C13 C14 C19 -141.9(3) . . . .
C19 C14 C15 C16 1.9(5) . . . .
C13 C14 C15 C16 177.3(3) . . . .
C14 C15 C16 C17 0.7(5) . . . .
C15 C16 C17 C18 -2.0(6) . . . .
C16 C17 C18 C19 0.7(6) . . . .
C17 C18 C19 C14 2.0(6) . . . .
C15 C14 C19 C18 -3.3(5) . . . .
C13 C14 C19 C18 -179.0(3) . . . .
C4 C7 N1 N2 -178.4(3) . . . .
C10 C7 N1 N2 2.1(5) . . . .
C7 N1 N2 C13 -173.4(3) . . . .
C7 N1 N2 C8 11.8(5) . . . .
O2 C13 N2 N1 -172.4(3) . . . .
C14 C13 N2 N1 7.8(5) . . . .
O2 C13 N2 C8 2.4(5) . . . .
C14 C13 N2 C8 -177.4(3) . . . .
O1 C8 N2 N1 76.1(4) . . . .
C9 C8 N2 N1 -41.8(4) . . . .
O1 C8 N2 C13 -98.5(4) . . . .
C9 C8 N2 C13 143.5(3) . . . .
C12 C11 O1 C8 169.3(7) . . . .
N2 C8 O1 C11 82.2(5) . . . .
C9 C8 O1 C11 -159.5(4) . . . .
